data_8100752
loop_
_publ_author_name
'Baysen, Fatma'
'Ya\(gbasan, Rahmi'
'Ide, Semra'
'\,Sahin, Ertan'
'\,Cak\?ir, Bilge'
'D\"undar, Yasemin'

_publ_section_title
;
Crystal structure of ethyl 4-(2-oxobenzothiazolin-3-yl)butanoate, 
C~13~H~15~NO~3~S
;
_journal_issue 4
_journal_name_full 'Zeitschrift f\"ur Kristallographie - New Crystal Structures'
_journal_page_first 529
_journal_page_last 530
_journal_volume 217
_journal_year 2002
_chemical_formula_moiety 'C13 H15 N O3 S'
_chemical_formula_structural 'C13 H15 N O3 S'
_chemical_formula_sum 'C13 H15 N O3 S'
_chemical_formula_weight 265.32
_space_group_IT_number 14
_symmetry_cell_setting monoclinic
_symmetry_space_group_name_Hall '-P 2yn'
_symmetry_space_group_name_H-M 'P 1 21/n 1'
_cell_angle_alpha 90.00
_cell_angle_beta 94.031(16)
_cell_angle_gamma 90.00
_cell_formula_units_Z 4
_cell_length_a 4.9524(11)
_cell_length_b 22.001(3)
_cell_length_c 11.961(2)
_cell_measurement_temperature 293(2)
_cell_volume 1300.0(4)
_diffrn_ambient_temperature 293(2)
_exptl_crystal_density_diffrn 1.356
_cod_original_sg_symbol_H-M 'P 21/n'
_cod_original_formula_sum 'C13 H15 N1 O3 S1'
_cod_database_code 8100752

loop_
_symmetry_equiv_pos_as_xyz
'x, y, z'
'-x+1/2, y+1/2, -z+1/2'
'-x, -y, -z'
'x-1/2, -y-1/2, z-1/2'

loop_
_atom_site_label
_atom_site_type_symbol
_atom_site_fract_x
_atom_site_fract_y
_atom_site_fract_z
_atom_site_U_iso_or_equiv
_atom_site_adp_type
_atom_site_occupancy
_atom_site_calc_flag
_atom_site_refinement_flags
_atom_site_disorder_assembly
_atom_site_disorder_group
S S 0.73358(15) 0.14268(4) 0.86967(7) 0.0708(3) Uani 1 d . . .
O3 O 0.3982(3) 0.42275(8) 0.90590(17) 0.0608(6) Uani 1 d . . .
N N 0.7852(4) 0.21215(10) 1.04356(19) 0.0501(6) Uani 1 d . . .
C11 C 0.3897(5) 0.38935(14) 0.9990(3) 0.0524(8) Uani 1 d . . .
O1 O 1.0497(4) 0.23989(10) 0.90065(18) 0.0820(7) Uani 1 d . . .
C6 C 0.5974(5) 0.16803(12) 1.0697(2) 0.0450(7) Uani 1 d . . .
C7 C 0.8850(5) 0.20639(14) 0.9397(3) 0.0624(9) Uani 1 d . . .
C9 C 0.6581(6) 0.31288(15) 1.1169(3) 0.0556(8) Uani 1 d . . .
C5 C 0.4662(5) 0.16333(16) 1.1679(3) 0.0545(8) Uani 1 d . . .
C10 C 0.5912(6) 0.33891(16) 1.0018(3) 0.0568(9) Uani 1 d . . .
C4 C 0.2838(6) 0.11668(16) 1.1774(3) 0.0650(10) Uani 1 d . . .
C12 C 0.2066(7) 0.47288(16) 0.8931(3) 0.0636(9) Uani 1 d . . .
C8 C 0.8653(6) 0.26212(15) 1.1187(3) 0.0585(9) Uani 1 d . . .
C1 C 0.5461(5) 0.12631(13) 0.9839(2) 0.0517(8) Uani 1 d . . .
C2 C 0.3660(6) 0.07965(17) 0.9962(3) 0.0675(10) Uani 1 d . . .
C3 C 0.2334(6) 0.07547(18) 1.0925(3) 0.0738(10) Uani 1 d . . .
C13 C 0.2536(9) 0.5049(2) 0.7879(4) 0.0789(11) Uani 1 d . . .
O2 O 0.2352(4) 0.39953(9) 1.06965(17) 0.0731(6) Uani 1 d . . .
H9A H 0.723(5) 0.3450(12) 1.168(2) 0.065(9) Uiso 1 d . . .
H9B H 0.501(5) 0.2965(11) 1.148(2) 0.063(8) Uiso 1 d . . .
H10A H 0.744(6) 0.3534(11) 0.970(2) 0.073(9) Uiso 1 d . . .
H12A H 0.232(5) 0.4974(13) 0.958(2) 0.061(9) Uiso 1 d . . .
H10B H 0.508(5) 0.3074(12) 0.954(2) 0.062(9) Uiso 1 d . . .
H4 H 0.190(5) 0.1135(11) 1.242(2) 0.067(9) Uiso 1 d . . .
H12B H 0.019(6) 0.4547(12) 0.889(2) 0.077(9) Uiso 1 d . . .
H8A H 1.024(5) 0.2781(11) 1.095(2) 0.059(8) Uiso 1 d . . .
H2 H 0.337(4) 0.0522(13) 0.943(2) 0.050(9) Uiso 1 d . . .
H3 H 0.110(6) 0.0420(14) 1.095(2) 0.084(11) Uiso 1 d . . .
H13A H 0.221(6) 0.4788(16) 0.722(3) 0.108(14) Uiso 1 d . . .
H13B H 0.125(7) 0.5397(15) 0.778(2) 0.097(12) Uiso 1 d . . .
H13C H 0.438(6) 0.5211(12) 0.788(2) 0.079(10) Uiso 1 d . . .
H8B H 0.899(5) 0.2443(11) 1.199(2) 0.073(9) Uiso 1 d . . .
H5 H 0.497(4) 0.1929(11) 1.223(2) 0.044(7) Uiso 1 d . . .

loop_
_atom_site_aniso_label
_atom_site_aniso_U_11
_atom_site_aniso_U_22
_atom_site_aniso_U_33
_atom_site_aniso_U_23
_atom_site_aniso_U_13
_atom_site_aniso_U_12
S 0.0798(5) 0.0838(8) 0.0495(6) -0.0018(4) 0.0101(4) 0.0112(5)
O3 0.0649(11) 0.0570(16) 0.0616(16) 0.0094(10) 0.0127(9) 0.0149(10)
N 0.0512(12) 0.0482(19) 0.0506(18) 0.0033(12) 0.0015(11) 0.0008(12)
C11 0.0442(14) 0.051(3) 0.062(3) 0.0008(16) 0.0040(13) -0.0047(14)
O1 0.0741(13) 0.0905(19) 0.0844(18) 0.0220(12) 0.0269(11) -0.0035(12)
C6 0.0438(14) 0.042(2) 0.049(2) 0.0048(14) -0.0009(12) 0.0035(14)
C7 0.0552(16) 0.070(3) 0.063(2) 0.0134(16) 0.0093(15) 0.0111(16)
C9 0.0538(17) 0.054(3) 0.059(2) -0.0033(17) -0.0024(14) -0.0049(18)
C5 0.0606(18) 0.050(3) 0.053(3) 0.0014(16) 0.0052(14) 0.0082(17)
C10 0.0521(17) 0.057(3) 0.061(3) 0.0073(17) 0.0060(14) 0.0014(18)
C4 0.0639(19) 0.068(3) 0.064(3) 0.0162(19) 0.0155(17) 0.0008(18)
C12 0.065(2) 0.056(3) 0.070(3) -0.0023(19) 0.0047(16) 0.0155(19)
C8 0.0493(17) 0.058(3) 0.067(3) 0.0063(18) -0.0047(14) -0.0046(17)
C1 0.0561(16) 0.049(3) 0.050(2) 0.0026(15) -0.0026(12) 0.0045(16)
C2 0.079(2) 0.056(3) 0.066(3) -0.010(2) -0.0074(18) -0.003(2)
C3 0.069(2) 0.070(3) 0.082(3) 0.007(2) 0.0002(19) -0.015(2)
C13 0.088(3) 0.072(3) 0.077(4) 0.012(2) 0.005(2) 0.010(2)
O2 0.0679(12) 0.0847(18) 0.0693(16) 0.0085(11) 0.0245(10) 0.0134(11)

loop_
_geom_bond_atom_site_label_1
_geom_bond_atom_site_label_2
_geom_bond_distance
_geom_bond_site_symmetry_2
_geom_bond_publ_flag
S C1 1.743(3) . yes
S C7 1.772(3) . yes
O3 C11 1.338(3) . yes
O3 C12 1.456(3) . yes
N C7 1.375(3) . yes
N C6 1.395(3) . yes
N C8 1.457(4) . yes
C11 O2 1.200(3) . yes
C11 C10 1.491(4) . yes
O1 C7 1.217(3) . yes
C6 C5 1.385(4) . yes
C6 C1 1.387(4) . yes
C9 C10 1.506(4) . yes
C9 C8 1.516(4) . yes
C5 C4 1.377(4) . yes
C4 C3 1.371(4) . yes
C12 C13 1.475(5) . yes
C1 C2 1.375(4) . yes
C2 C3 1.369(4) . yes

loop_
_cod_related_entry_id
_cod_related_entry_database
_cod_related_entry_code
1 ChemSpider 21122355
